data_4514846
loop_
_publ_author_name
'Romine, Andrew M.'
'Yang, Kin S.'
'Karunananda, Malkanthi K.'
'Chen, Jason S.'
'Engle, Keary M.'

_publ_section_title
;
 Synthetic and Mechanistic Studies of a Versatile Heteroaryl Thioether
 Directing Group for Pd(II) Catalysis
;
_journal_issue 9
_journal_name_full 'ACS Catalysis'
_journal_page_first 7626
_journal_paper_doi 10.1021/acscatal.9b01471
_journal_volume 9
_journal_year 2019
_chemical_formula_moiety 'C17 H15 N O2 S2'
_chemical_formula_sum 'C17 H15 N O2 S2'
_chemical_formula_weight 329.42
_space_group_crystal_system monoclinic
_space_group_IT_number 15
_space_group_name_Hall '-C 2yc'
_space_group_name_H-M_alt 'C 1 2/c 1'
_symmetry_space_group_name_Hall '-C 2yc'
_symmetry_space_group_name_H-M 'C 1 2/c 1'
_atom_sites_solution_hydrogens geom
_atom_sites_solution_primary direct
_audit_creation_date 2018-03-27
_audit_creation_method
;
Olex2 1.2-beta
(compiled 2018.03.09 svn.r3491 for OlexSys, GUI svn.r5479)
;
_cell_angle_alpha 90
_cell_angle_beta 124.967(8)
_cell_angle_gamma 90
_cell_formula_units_Z 8
_cell_length_a 32.753(3)
_cell_length_b 4.8880(4)
_cell_length_c 23.981(2)
_cell_measurement_reflns_used 5345
_cell_measurement_temperature 100
_cell_measurement_theta_max 68.892
_cell_measurement_theta_min 3.297
_cell_volume 3146.2(6)
_computing_cell_refinement 'SAINT V8.38A (Bruker, 2017)'
_computing_data_collection 'APEX2 v2014.9-0 (Bruker, 2014)'
_computing_data_reduction 'SAINT V8.38A (Bruker, 2017)'
_computing_molecular_graphics 'Olex2 (Dolomanov et al., 2009)'
_computing_publication_material 'Olex2 (Dolomanov et al., 2009)'
_computing_structure_refinement 'XL (Sheldrick, 2008)'
_computing_structure_solution 'ShelXT (Sheldrick, 2008)'
_diffrn_ambient_temperature 100.0
_diffrn_detector 'Bruker APEX-II CCD'
_diffrn_detector_area_resol_mean 7.9
_diffrn_detector_type 'CCD Area Detector'
_diffrn_measured_fraction_theta_full 1.000
_diffrn_measured_fraction_theta_max 0.998
_diffrn_measurement_device 'Kappa Four-Circle Diffractometer'
_diffrn_measurement_device_type 'Bruker Pt135'
_diffrn_measurement_method '\f and \w scans'
_diffrn_radiation_monochromator 'Double Bounce Multilayer Mirrors'
_diffrn_radiation_probe x-ray
_diffrn_radiation_type CuK\a
_diffrn_radiation_wavelength 1.54178
_diffrn_reflns_av_R_equivalents 0.0465
_diffrn_reflns_av_unetI/netI 0.0449
_diffrn_reflns_Laue_measured_fraction_full 1.000
_diffrn_reflns_Laue_measured_fraction_max 0.998
_diffrn_reflns_limit_h_max 36
_diffrn_reflns_limit_h_min -38
_diffrn_reflns_limit_k_max 5
_diffrn_reflns_limit_k_min -5
_diffrn_reflns_limit_l_max 28
_diffrn_reflns_limit_l_min -28
_diffrn_reflns_number 10051
_diffrn_reflns_point_group_measured_fraction_full 1.000
_diffrn_reflns_point_group_measured_fraction_max 0.998
_diffrn_reflns_theta_full 67.679
_diffrn_reflns_theta_max 68.760
_diffrn_reflns_theta_min 3.293
_diffrn_source 'Micro Focus Rotating Anode'
_diffrn_source_type 'Bruker FR-591'
_diffrn_standards_number 0
_exptl_absorpt_coefficient_mu 3.117
_exptl_absorpt_correction_T_max 0.7531
_exptl_absorpt_correction_T_min 0.5787
_exptl_absorpt_correction_type multi-scan
_exptl_absorpt_process_details
'SADABS-2016/2 (Bruker,2016/2) was used for absorption correction. wR2(int) was 0.0847 before and 0.0608 after correction. The Ratio of minimum to maximum transmission is 0.7684. The \l/2 correction factor is Not present.'
_exptl_crystal_colour colourless
_exptl_crystal_colour_primary colourless
_exptl_crystal_density_diffrn 1.391
_exptl_crystal_description needle
_exptl_crystal_F_000 1376
_exptl_crystal_size_max 0.24
_exptl_crystal_size_mid 0.07
_exptl_crystal_size_min 0.03
_refine_diff_density_max 0.507
_refine_diff_density_min -0.353
_refine_diff_density_rms 0.068
_refine_ls_extinction_method none
_refine_ls_goodness_of_fit_ref 1.051
_refine_ls_hydrogen_treatment constr
_refine_ls_matrix_type full
_refine_ls_number_parameters 199
_refine_ls_number_reflns 2898
_refine_ls_number_restraints 0
_refine_ls_restrained_S_all 1.051
_refine_ls_R_factor_all 0.0548
_refine_ls_R_factor_gt 0.0439
_refine_ls_shift/su_max 0.001
_refine_ls_shift/su_mean 0.000
_refine_ls_structure_factor_coef Fsqd
_refine_ls_weighting_details 'w=1/[\s^2^(Fo^2^)+(0.0754P)^2^+1.1181P] where P=(Fo^2^+2Fc^2^)/3'
_refine_ls_weighting_scheme calc
_refine_ls_wR_factor_gt 0.1151
_refine_ls_wR_factor_ref 0.1220
_reflns_Friedel_coverage 0.000
_reflns_number_gt 2391
_reflns_number_total 2898
_reflns_threshold_expression 'I > 2\s(I)'
_cod_data_source_file cs9b01471_si_009.cif
_cod_data_source_block c2c_a
_cod_depositor_comments
;
The following automatic conversions were performed:

'_diffrn_radiation_probe' value 'X-ray' changed to 'x-ray' according
to
/home/data/users/saulius/crontab/automatic-downloads/current/ACS/lib/dictionaries/cif_core.dic
dictionary named 'cif_core.dic' version 2.4.2 from 2011-04-26.

Automatic conversion script
Id: cif_fix_values 4973 2017-02-22 13:04:09Z antanas 
;
_cod_original_cell_volume 3146.2(5)
_cod_database_code 4514846
_shelx_shelxl_version_number 2016/6
_shelx_space_group_comment
;
The symmetry employed for this shelxl refinement is uniquely defined
by the following loop, which should always be used as a source of
symmetry information in preference to the above space-group names.
They are only intended as comments.
;
_shelx_estimated_absorpt_t_max 0.912
_shelx_estimated_absorpt_t_min 0.522
_olex2_refinement_description
;
1. Fixed Uiso
 At 1.2 times of:
  All C(H) groups, All C(H,H) groups
2.a Secondary CH2 refined with riding coordinates:
 C8(H8A,H8B), C9(H9A,H9B)
2.b Aromatic/amide H refined with riding coordinates:
 C13(H13), C2(H2), C11(H11), C10(H10), C3(H3), C17(H17), C5(H5), C4(H4),
 C16(H16), C15(H15), C14(H14)
;
_olex2_submission_special_instructions 'No special instructions were received'

loop_
_space_group_symop_operation_xyz
'x, y, z'
'-x, y, -z+1/2'
'x+1/2, y+1/2, z'
'-x+1/2, y+1/2, -z+1/2'
'-x, -y, -z'
'x, -y, z-1/2'
'-x+1/2, -y+1/2, -z'
'x+1/2, -y+1/2, z-1/2'

loop_
_atom_site_label
_atom_site_type_symbol
_atom_site_fract_x
_atom_site_fract_y
_atom_site_fract_z
_atom_site_U_iso_or_equiv
_atom_site_adp_type
_atom_site_occupancy
_atom_site_site_symmetry_order
_atom_site_calc_flag
_atom_site_refinement_flags_posn
S1 S 0.33313(2) 0.29769(12) 0.35652(3) 0.02013(18) Uani 1 1 d .
S2 S 0.43560(2) 0.55972(13) 0.43520(3) 0.02395(19) Uani 1 1 d .
N1 N 0.36861(7) 0.6437(4) 0.30568(11) 0.0226(4) Uani 1 1 d .
O1 O 0.30615(7) 0.1501(4) 0.29333(9) 0.0276(4) Uani 1 1 d .
O2 O 0.36034(6) 0.1473(4) 0.41971(9) 0.0279(4) Uani 1 1 d .
C7 C 0.37785(9) 0.5121(5) 0.35828(12) 0.0197(5) Uani 1 1 d .
C6 C 0.40954(9) 0.8059(5) 0.32420(13) 0.0226(5) Uani 1 1 d .
C1 C 0.45019(9) 0.7840(5) 0.39295(12) 0.0232(5) Uani 1 1 d .
C8 C 0.29251(9) 0.5362(5) 0.35686(12) 0.0211(5) Uani 1 1 d .
H8A H 0.311753 0.656514 0.397204 0.025 Uiso 1 1 calc R
H8B H 0.276723 0.652221 0.315634 0.025 Uiso 1 1 calc R
C9 C 0.25220(10) 0.3857(5) 0.35847(14) 0.0270(6) Uani 1 1 d .
H9A H 0.232836 0.266864 0.317856 0.032 Uiso 1 1 calc R
H9B H 0.268119 0.267741 0.399364 0.032 Uiso 1 1 calc R
C13 C 0.16235(10) 0.6965(7) 0.45701(13) 0.0353(7) Uani 1 1 d .
H13 H 0.180578 0.555773 0.489445 0.042 Uiso 1 1 calc R
C2 C 0.49433(10) 0.9303(6) 0.41848(14) 0.0293(6) Uani 1 1 d .
H2 H 0.521966 0.912872 0.464602 0.035 Uiso 1 1 calc R
C11 C 0.20839(9) 0.5851(6) 0.40670(13) 0.0279(6) Uani 1 1 d .
H11 H 0.227504 0.462374 0.443713 0.034 Uiso 1 1 calc R
C12 C 0.17203(9) 0.7533(6) 0.40830(13) 0.0276(6) Uani 1 1 d .
C10 C 0.21781(9) 0.5836(5) 0.35962(13) 0.0255(5) Uani 1 1 d .
H10 H 0.201691 0.716776 0.324474 0.031 Uiso 1 1 calc R
C3 C 0.49612(10) 1.1000(6) 0.37419(15) 0.0334(6) Uani 1 1 d .
H3 H 0.525716 1.200742 0.390254 0.040 Uiso 1 1 calc R
C17 C 0.14431(11) 0.9610(6) 0.36128(15) 0.0333(6) Uani 1 1 d .
H17 H 0.149828 1.003591 0.327439 0.040 Uiso 1 1 calc R
C5 C 0.41235(10) 0.9821(5) 0.28061(14) 0.0298(6) Uani 1 1 d .
H5 H 0.384970 1.000238 0.234351 0.036 Uiso 1 1 calc R
C4 C 0.45545(10) 1.1290(6) 0.30581(15) 0.0343(6) Uani 1 1 d .
H4 H 0.457747 1.250816 0.276836 0.041 Uiso 1 1 calc R
C16 C 0.10889(12) 1.1055(6) 0.36349(18) 0.0419(7) Uani 1 1 d .
H16 H 0.090269 1.245871 0.331138 0.050 Uiso 1 1 calc R
C15 C 0.10040(12) 1.0463(6) 0.41283(17) 0.0401(8) Uani 1 1 d .
H15 H 0.076423 1.147551 0.414634 0.048 Uiso 1 1 calc R
C14 C 0.12692(10) 0.8406(7) 0.45885(14) 0.0393(7) Uani 1 1 d .
H14 H 0.120845 0.797320 0.492110 0.047 Uiso 1 1 calc R

loop_
_atom_site_aniso_label
_atom_site_aniso_U_11
_atom_site_aniso_U_22
_atom_site_aniso_U_33
_atom_site_aniso_U_23
_atom_site_aniso_U_13
_atom_site_aniso_U_12
S1 0.0173(3) 0.0174(3) 0.0245(3) -0.0007(2) 0.0113(2) 0.0000(2)
S2 0.0162(3) 0.0259(3) 0.0247(3) 0.0011(2) 0.0088(3) 0.0002(2)
N1 0.0185(10) 0.0199(10) 0.0302(11) -0.0020(8) 0.0144(9) 0.0004(8)
O1 0.0264(9) 0.0247(10) 0.0310(10) -0.0076(8) 0.0161(8) -0.0046(7)
O2 0.0238(9) 0.0259(10) 0.0307(10) 0.0086(7) 0.0136(8) 0.0034(7)
C7 0.0143(11) 0.0194(12) 0.0258(12) -0.0018(9) 0.0116(10) 0.0023(9)
C6 0.0197(12) 0.0201(12) 0.0292(13) -0.0008(10) 0.0148(11) 0.0024(9)
C1 0.0185(12) 0.0215(13) 0.0289(13) -0.0010(10) 0.0131(11) 0.0027(9)
C8 0.0196(12) 0.0203(12) 0.0236(12) -0.0006(9) 0.0124(10) 0.0014(9)
C9 0.0245(13) 0.0261(13) 0.0322(14) 0.0036(11) 0.0173(12) 0.0002(11)
C13 0.0222(13) 0.060(2) 0.0206(13) -0.0030(13) 0.0104(11) -0.0067(13)
C2 0.0187(12) 0.0295(14) 0.0345(14) -0.0034(11) 0.0122(12) -0.0017(10)
C11 0.0216(12) 0.0357(15) 0.0247(13) 0.0000(11) 0.0122(11) -0.0039(11)
C12 0.0219(12) 0.0348(15) 0.0272(13) -0.0098(11) 0.0146(11) -0.0111(11)
C10 0.0195(12) 0.0292(14) 0.0268(13) 0.0004(10) 0.0127(11) -0.0039(10)
C3 0.0214(13) 0.0305(15) 0.0503(17) -0.0009(12) 0.0217(13) -0.0030(11)
C17 0.0410(16) 0.0272(14) 0.0450(17) -0.0044(12) 0.0324(15) -0.0052(12)
C5 0.0261(14) 0.0293(14) 0.0351(15) 0.0049(11) 0.0182(13) 0.0035(11)
C4 0.0304(15) 0.0304(15) 0.0478(17) 0.0069(13) 0.0257(14) 0.0016(12)
C16 0.0501(19) 0.0290(15) 0.068(2) 0.0005(14) 0.0463(18) 0.0006(14)
C15 0.0385(16) 0.0408(17) 0.060(2) -0.0214(15) 0.0393(17) -0.0138(13)
C14 0.0284(15) 0.067(2) 0.0278(14) -0.0145(14) 0.0190(13) -0.0142(14)

loop_
_atom_type_symbol
_atom_type_description
_atom_type_scat_dispersion_real
_atom_type_scat_dispersion_imag
_atom_type_scat_source
C C 0.0181 0.0091 'International Tables Vol C Tables 4.2.6.8 and 6.1.1.4'
H H 0.0000 0.0000 'International Tables Vol C Tables 4.2.6.8 and 6.1.1.4'
N N 0.0311 0.0180 'International Tables Vol C Tables 4.2.6.8 and 6.1.1.4'
O O 0.0492 0.0322 'International Tables Vol C Tables 4.2.6.8 and 6.1.1.4'
S S 0.3331 0.5567 'International Tables Vol C Tables 4.2.6.8 and 6.1.1.4'

loop_
_geom_angle_atom_site_label_1
_geom_angle_atom_site_label_2
_geom_angle_atom_site_label_3
_geom_angle
O1 S1 O2 119.22(11)
O1 S1 C7 108.71(11)
O1 S1 C8 109.01(11)
O2 S1 C7 105.67(11)
O2 S1 C8 110.11(11)
C8 S1 C7 102.83(11)
C1 S2 C7 87.79(11)
C7 N1 C6 109.2(2)
S2 C7 S1 118.85(14)
N1 C7 S1 122.81(18)
N1 C7 S2 118.26(18)
N1 C6 C1 114.9(2)
N1 C6 C5 125.2(2)
C5 C6 C1 119.9(2)
C6 C1 S2 109.82(18)
C2 C1 S2 128.9(2)
C2 C1 C6 121.3(2)
S1 C8 H8A 109.6
S1 C8 H8B 109.6
H8A C8 H8B 108.1
C9 C8 S1 110.13(17)
C9 C8 H8A 109.6
C9 C8 H8B 109.6
C8 C9 H9A 109.4
C8 C9 H9B 109.4
H9A C9 H9B 108.0
C10 C9 C8 111.0(2)
C10 C9 H9A 109.4
C10 C9 H9B 109.4
C12 C13 H13 119.3
C14 C13 H13 119.3
C14 C13 C12 121.4(3)
C1 C2 H2 121.3
C3 C2 C1 117.4(3)
C3 C2 H2 121.3
C12 C11 H11 116.1
C10 C11 H11 116.1
C10 C11 C12 127.8(3)
C13 C12 C11 119.1(3)
C17 C12 C13 117.6(3)
C17 C12 C11 123.3(2)
C9 C10 H10 117.9
C11 C10 C9 124.2(2)
C11 C10 H10 117.9
C2 C3 H3 119.0
C2 C3 C4 122.0(2)
C4 C3 H3 119.0
C12 C17 H17 119.7
C16 C17 C12 120.7(3)
C16 C17 H17 119.7
C6 C5 H5 120.5
C4 C5 C6 118.9(3)
C4 C5 H5 120.5
C3 C4 H4 119.8
C5 C4 C3 120.4(3)
C5 C4 H4 119.8
C17 C16 H16 119.8
C17 C16 C15 120.4(3)
C15 C16 H16 119.8
C16 C15 H15 120.2
C14 C15 C16 119.5(3)
C14 C15 H15 120.2
C13 C14 H14 119.9
C15 C14 C13 120.3(3)
C15 C14 H14 119.9

loop_
_geom_bond_atom_site_label_1
_geom_bond_atom_site_label_2
_geom_bond_distance
S1 O1 1.4362(18)
S1 O2 1.4433(18)
S1 C7 1.782(2)
S1 C8 1.773(2)
S2 C7 1.742(2)
S2 C1 1.736(3)
N1 C7 1.288(3)
N1 C6 1.393(3)
C6 C1 1.409(3)
C6 C5 1.398(4)
C1 C2 1.400(4)
C8 H8A 0.9900
C8 H8B 0.9900
C8 C9 1.531(3)
C9 H9A 0.9900
C9 H9B 0.9900
C9 C10 1.497(4)
C13 H13 0.9500
C13 C12 1.403(4)
C13 C14 1.379(4)
C2 H2 0.9500
C2 C3 1.375(4)
C11 H11 0.9500
C11 C12 1.466(4)
C11 C10 1.330(4)
C12 C17 1.398(4)
C10 H10 0.9500
C3 H3 0.9500
C3 C4 1.407(4)
C17 H17 0.9500
C17 C16 1.385(4)
C5 H5 0.9500
C5 C4 1.377(4)
C4 H4 0.9500
C16 H16 0.9500
C16 C15 1.392(4)
C15 H15 0.9500
C15 C14 1.373(5)
C14 H14 0.9500
